data_4112533
loop_
_publ_author_name
'James W. Raebiger'
'Alex Miedaner'
'Calvin J. Curtis'
'Susie M. Miller'
'Oren P. Anderson'
'Daniel L. DuBois'

_publ_section_title
;
 Using Ligand Bite Angles To Control the Hydricity of Palladium
 Diphosphine Complexes
;
_journal_name_full 'Journal of the American Chemical Society'
_journal_page_first 5502
_journal_page_last 5514
_journal_paper_doi 10.1021/ja0395240
_journal_volume 126
_journal_year 2004
_chemical_formula_sum 'C40 H56 O2 P4 Pd'
_chemical_formula_weight 799.13
_chemical_name_systematic
; 
 ? 
;
_space_group_IT_number 15
_symmetry_cell_setting monoclinic
_symmetry_space_group_name_Hall '-C 2yc'
_symmetry_space_group_name_H-M 'C 1 2/c 1'
_atom_sites_solution_hydrogens geom
_atom_sites_solution_primary direct
_atom_sites_solution_secondary difmap
_audit_creation_method SHELXL-97
_cell_angle_alpha 90.00
_cell_angle_beta 118.091(9)
_cell_angle_gamma 90.00
_cell_formula_units_Z 4
_cell_length_a 24.902(15)
_cell_length_b 10.638(6)
_cell_length_c 17.118(10)
_cell_measurement_reflns_used 905
_cell_measurement_temperature 173(2)
_cell_measurement_theta_max 23.27
_cell_measurement_theta_min 3.76
_cell_volume 4001(4)
_computing_cell_refinement 'Bruker SMART'
_computing_data_collection 'Bruker SMART'
_computing_data_reduction 'Bruker SAINT'
_computing_molecular_graphics 'Bruker SHELXTL'
_computing_publication_material 'Bruker SHELXTL'
_computing_structure_refinement 'SHELXL-97 (Sheldrick, 1997)'
_computing_structure_solution 'SHELXS-97 (Sheldrick, 1990)'
_diffrn_ambient_temperature 173(2)
_diffrn_measured_fraction_theta_full 0.990
_diffrn_measured_fraction_theta_max 0.990
_diffrn_measurement_device_type 'CCD area detector'
_diffrn_measurement_method 'phi and omega scans'
_diffrn_radiation_monochromator graphite
_diffrn_radiation_source 'fine-focus sealed tube'
_diffrn_radiation_type MoK\a
_diffrn_radiation_wavelength 0.71073
_diffrn_reflns_av_R_equivalents 0.0448
_diffrn_reflns_av_sigmaI/netI 0.0434
_diffrn_reflns_limit_h_max 23
_diffrn_reflns_limit_h_min -27
_diffrn_reflns_limit_k_max 11
_diffrn_reflns_limit_k_min -11
_diffrn_reflns_limit_l_max 18
_diffrn_reflns_limit_l_min -18
_diffrn_reflns_number 10286
_diffrn_reflns_theta_full 23.31
_diffrn_reflns_theta_max 23.31
_diffrn_reflns_theta_min 3.38
_exptl_absorpt_coefficient_mu 0.656
_exptl_absorpt_correction_type none
_exptl_crystal_colour yellow
_exptl_crystal_density_diffrn 1.327
_exptl_crystal_density_meas 0
_exptl_crystal_description plates
_exptl_crystal_F_000 1672
_exptl_crystal_size_max 0.48
_exptl_crystal_size_mid 0.30
_exptl_crystal_size_min 0.25
_refine_diff_density_max 0.687
_refine_diff_density_min -0.683
_refine_diff_density_rms 0.076
_refine_ls_extinction_coef 0.0041(4)
_refine_ls_extinction_expression Fc^*^=kFc[1+0.001xFc^2^\l^3^/sin(2\q)]^-1/4^
_refine_ls_extinction_method SHELXL
_refine_ls_goodness_of_fit_ref 0.838
_refine_ls_hydrogen_treatment mixed
_refine_ls_matrix_type full
_refine_ls_number_parameters 214
_refine_ls_number_reflns 2863
_refine_ls_number_restraints 0
_refine_ls_restrained_S_all 0.838
_refine_ls_R_factor_all 0.0328
_refine_ls_R_factor_gt 0.0305
_refine_ls_shift/su_max 0.026
_refine_ls_shift/su_mean 0.004
_refine_ls_structure_factor_coef Fsqd
_refine_ls_weighting_details 'calc w=1/[\s^2^(Fo^2^)+(0.1000P)^2^+0.0000P] where P=(Fo^2^+2Fc^2^)/3'
_refine_ls_weighting_scheme calc
_refine_ls_wR_factor_gt 0.0939
_refine_ls_wR_factor_ref 0.0973
_reflns_number_gt 2663
_reflns_number_total 2863
_reflns_threshold_expression >2sigma(I)
_cod_data_source_file ja0395240si20031110_043318.cif
_cod_data_source_block Pd(depPE)2
_cod_original_cell_volume 4000(4)
_cod_database_code 4112533

loop_
_symmetry_equiv_pos_as_xyz
'x, y, z'
'-x, y, -z+1/2'
'x+1/2, y+1/2, z'
'-x+1/2, y+1/2, -z+1/2'
'-x, -y, -z'
'x, -y, z-1/2'
'-x+1/2, -y+1/2, -z'
'x+1/2, -y+1/2, z-1/2'

loop_
_atom_site_label
_atom_site_type_symbol
_atom_site_fract_x
_atom_site_fract_y
_atom_site_fract_z
_atom_site_U_iso_or_equiv
_atom_site_adp_type
_atom_site_occupancy
_atom_site_symmetry_multiplicity
_atom_site_calc_flag
_atom_site_refinement_flags
Pd1 Pd 0.0000 0.782805(19) 0.7500 0.01597(17) Uani 1 2 d S
P1 P 0.05708(3) 0.66688(6) 0.69839(4) 0.0192(2) Uani 1 1 d .
P2 P 0.06946(3) 0.90351(5) 0.86776(4) 0.0184(2) Uani 1 1 d .
O1 O 0.15179(8) 0.69419(15) 0.89477(12) 0.0218(4) Uani 1 1 d .
C1 C 0.11859(11) 0.5556(2) 0.76915(16) 0.0209(5) Uani 1 1 d .
C2 C 0.12593(12) 0.4373(2) 0.73879(17) 0.0269(6) Uani 1 1 d .
H2A H 0.1004 0.4151 0.6787 0.032 Uiso 1 1 calc R
C3 C 0.16896(13) 0.3527(2) 0.79341(18) 0.0321(6) Uani 1 1 d .
H3A H 0.1729 0.2739 0.7705 0.039 Uiso 1 1 calc R
C4 C 0.20631(13) 0.3813(2) 0.88085(19) 0.0347(7) Uani 1 1 d .
H4A H 0.2359 0.3225 0.9186 0.042 Uiso 1 1 calc R
C5 C 0.20045(12) 0.4970(2) 0.91349(17) 0.0295(6) Uani 1 1 d .
H5A H 0.2255 0.5177 0.9740 0.035 Uiso 1 1 calc R
C6 C 0.15789(11) 0.5813(2) 0.85720(16) 0.0217(6) Uani 1 1 d .
C7 C 0.14432(11) 0.9133(2) 0.87113(15) 0.0208(5) Uani 1 1 d .
C8 C 0.17591(12) 0.8022(2) 0.87743(16) 0.0205(6) Uani 1 1 d .
C9 C 0.22817(13) 0.7993(2) 0.86877(19) 0.0269(6) Uani 1 1 d .
H9A H 0.2491 0.7223 0.8751 0.032 Uiso 1 1 calc R
C10 C 0.24978(12) 0.9089(3) 0.85086(18) 0.0320(6) Uani 1 1 d .
H10A H 0.2852 0.9073 0.8434 0.038 Uiso 1 1 calc R
C11 C 0.21978(12) 1.0211(2) 0.84382(18) 0.0320(6) Uani 1 1 d .
H11A H 0.2346 1.0968 0.8315 0.038 Uiso 1 1 calc R
C12 C 0.16793(12) 1.0230(2) 0.85476(16) 0.0254(6) Uani 1 1 d .
H12A H 0.1481 1.1008 0.8510 0.031 Uiso 1 1 calc R
C13 C 0.01169(12) 0.5681(2) 0.60054(16) 0.0294(6) Uani 1 1 d .
H13A H -0.0156 0.6227 0.5508 0.035 Uiso 1 1 calc R
H13B H 0.0394 0.5246 0.5829 0.035 Uiso 1 1 calc R
C14 C -0.02639(14) 0.4706(3) 0.6171(2) 0.0440(8) Uani 1 1 d .
H14A H -0.0495 0.4209 0.5633 0.066 Uiso 1 1 calc R
H14B H -0.0547 0.5131 0.6333 0.066 Uiso 1 1 calc R
H14C H 0.0004 0.4150 0.6655 0.066 Uiso 1 1 calc R
C15 C 0.09797(13) 0.7652(2) 0.65379(18) 0.0268(6) Uani 1 1 d .
H15A H 0.0670 0.8064 0.5992 0.032 Uiso 1 1 calc R
H15B H 0.1193 0.8327 0.6973 0.032 Uiso 1 1 calc R
C16 C 0.14391(15) 0.7026(3) 0.6320(2) 0.0378(8) Uani 1 1 d .
H16A H 0.1614 0.7655 0.6086 0.057 Uiso 1 1 calc R
H16B H 0.1237 0.6370 0.5874 0.057 Uiso 1 1 calc R
H16C H 0.1764 0.6649 0.6857 0.057 Uiso 1 1 calc R
C17 C 0.09105(12) 0.8529(2) 0.98220(16) 0.0246(6) Uani 1 1 d .
H17A H 0.0533 0.8454 0.9875 0.030 Uiso 1 1 calc R
H17B H 0.1089 0.7677 0.9906 0.030 Uiso 1 1 calc R
C18 C 0.13558(13) 0.9354(3) 1.05840(17) 0.0353(7) Uani 1 1 d .
H18A H 0.1432 0.8979 1.1150 0.053 Uiso 1 1 calc R
H18B H 0.1181 1.0195 1.0532 0.053 Uiso 1 1 calc R
H18C H 0.1740 0.9418 1.0559 0.053 Uiso 1 1 calc R
C19 C 0.05223(11) 1.0716(2) 0.87198(17) 0.0259(6) Uani 1 1 d .
H19A H 0.0867 1.1119 0.9233 0.031 Uiso 1 1 calc R
H19B H 0.0473 1.1141 0.8175 0.031 Uiso 1 1 calc R
C20 C -0.00596(13) 1.0875(3) 0.8802(2) 0.0358(7) Uani 1 1 d .
H20A H -0.0140 1.1771 0.8827 0.054 Uiso 1 1 calc R
H20B H -0.0009 1.0461 0.9344 0.054 Uiso 1 1 calc R
H20C H -0.0402 1.0493 0.8288 0.054 Uiso 1 1 calc R

loop_
_atom_site_aniso_label
_atom_site_aniso_U_11
_atom_site_aniso_U_22
_atom_site_aniso_U_33
_atom_site_aniso_U_23
_atom_site_aniso_U_13
_atom_site_aniso_U_12
Pd1 0.0201(2) 0.0138(2) 0.0179(2) 0.000 0.01207(16) 0.000
P1 0.0242(4) 0.0184(4) 0.0182(4) 0.0002(2) 0.0126(3) 0.0042(3)
P2 0.0213(4) 0.0153(4) 0.0228(4) -0.0037(2) 0.0138(3) -0.0012(2)
O1 0.0263(10) 0.0160(8) 0.0260(10) -0.0009(7) 0.0148(8) -0.0004(7)
C1 0.0248(13) 0.0164(12) 0.0285(13) 0.0030(10) 0.0184(11) 0.0019(10)
C2 0.0342(15) 0.0232(13) 0.0300(14) -0.0014(10) 0.0207(12) 0.0027(11)
C3 0.0428(17) 0.0157(13) 0.0444(16) 0.0024(11) 0.0259(14) 0.0078(11)
C4 0.0367(16) 0.0226(14) 0.0445(17) 0.0107(12) 0.0188(14) 0.0110(12)
C5 0.0308(15) 0.0255(14) 0.0300(14) 0.0044(11) 0.0125(12) 0.0041(11)
C6 0.0269(14) 0.0148(12) 0.0305(14) 0.0005(10) 0.0194(12) -0.0003(10)
C7 0.0219(13) 0.0188(13) 0.0223(12) -0.0034(10) 0.0110(11) -0.0018(10)
C8 0.0226(15) 0.0190(12) 0.0195(13) -0.0014(9) 0.0096(11) -0.0032(10)
C9 0.0239(16) 0.0253(14) 0.0327(15) -0.0005(11) 0.0142(13) 0.0042(11)
C10 0.0237(14) 0.0355(15) 0.0424(16) -0.0021(12) 0.0201(12) -0.0011(12)
C11 0.0304(15) 0.0273(14) 0.0440(16) 0.0021(12) 0.0221(13) -0.0047(12)
C12 0.0252(14) 0.0209(13) 0.0317(14) 0.0015(10) 0.0147(12) 0.0016(11)
C13 0.0308(15) 0.0346(15) 0.0222(13) -0.0055(11) 0.0122(12) 0.0053(12)
C14 0.0414(18) 0.0491(19) 0.0440(17) -0.0254(14) 0.0222(14) -0.0116(15)
C15 0.0317(16) 0.0288(14) 0.0279(15) 0.0098(11) 0.0207(13) 0.0067(11)
C16 0.046(2) 0.0396(16) 0.0440(18) 0.0047(12) 0.0352(16) 0.0062(13)
C17 0.0274(14) 0.0264(14) 0.0246(13) -0.0048(10) 0.0160(11) -0.0027(11)
C18 0.0362(16) 0.0415(16) 0.0254(14) -0.0080(12) 0.0122(12) -0.0005(13)
C19 0.0314(15) 0.0184(12) 0.0317(14) -0.0030(10) 0.0181(12) 0.0006(11)
C20 0.0416(17) 0.0281(14) 0.0502(17) -0.0004(12) 0.0319(15) 0.0072(12)

loop_
_atom_type_symbol
_atom_type_description
_atom_type_scat_dispersion_real
_atom_type_scat_dispersion_imag
_atom_type_scat_source
C C 0.0033 0.0016 'International Tables Vol C Tables 4.2.6.8 and 6.1.1.4'
H H 0.0000 0.0000 'International Tables Vol C Tables 4.2.6.8 and 6.1.1.4'
O O 0.0106 0.0060 'International Tables Vol C Tables 4.2.6.8 and 6.1.1.4'
P P 0.1023 0.0942 'International Tables Vol C Tables 4.2.6.8 and 6.1.1.4'
Pd Pd -0.9988 1.0072 'International Tables Vol C Tables 4.2.6.8 and 6.1.1.4'

loop_
_geom_angle_atom_site_label_1
_geom_angle_atom_site_label_2
_geom_angle_atom_site_label_3
_geom_angle
_geom_angle_site_symmetry_1
_geom_angle_site_symmetry_3
P2 Pd1 P2 113.05(5) . 2_556
P2 Pd1 P1 106.33(5) . .
P2 Pd1 P1 107.38(5) 2_556 .
P2 Pd1 P1 107.38(5) . 2_556
P2 Pd1 P1 106.33(5) 2_556 2_556
P1 Pd1 P1 116.58(5) . 2_556
C13 P1 C15 99.67(13) . .
C13 P1 C1 101.12(12) . .
C15 P1 C1 100.57(12) . .
C13 P1 Pd1 114.86(10) . .
C15 P1 Pd1 113.92(9) . .
C1 P1 Pd1 123.22(9) . .
C7 P2 C19 101.22(11) . .
C7 P2 C17 101.42(11) . .
C19 P2 C17 101.37(11) . .
C7 P2 Pd1 112.75(8) . .
C19 P2 Pd1 118.43(9) . .
C17 P2 Pd1 118.89(9) . .
C8 O1 C6 117.24(19) . .
C6 C1 C2 115.6(2) . .
C6 C1 P1 121.73(18) . .
C2 C1 P1 122.61(19) . .
C3 C2 C1 122.0(2) . .
C2 C3 C4 120.5(2) . .
C3 C4 C5 119.3(2) . .
C6 C5 C4 119.2(2) . .
C5 C6 C1 123.4(2) . .
C5 C6 O1 116.8(2) . .
C1 C6 O1 119.6(2) . .
C8 C7 C12 116.7(2) . .
C8 C7 P2 118.74(19) . .
C12 C7 P2 123.90(19) . .
C9 C8 O1 121.9(2) . .
C9 C8 C7 122.5(2) . .
O1 C8 C7 115.5(2) . .
C10 C9 C8 119.5(2) . .
C9 C10 C11 119.9(3) . .
C10 C11 C12 119.9(2) . .
C11 C12 C7 121.4(2) . .
C14 C13 P1 112.86(18) . .
C16 C15 P1 118.54(19) . .
C18 C17 P2 117.93(18) . .
C20 C19 P2 110.94(18) . .

loop_
_geom_bond_atom_site_label_1
_geom_bond_atom_site_label_2
_geom_bond_distance
_geom_bond_site_symmetry_2
Pd1 P2 2.3281(10) .
Pd1 P2 2.3281(10) 2_556
Pd1 P1 2.3461(10) .
Pd1 P1 2.3461(10) 2_556
P1 C13 1.845(3) .
P1 C15 1.857(3) .
P1 C1 1.862(2) .
P2 C7 1.841(3) .
P2 C19 1.848(3) .
P2 C17 1.851(3) .
O1 C8 1.392(3) .
O1 C6 1.404(3) .
C1 C6 1.384(3) .
C1 C2 1.406(3) .
C2 C3 1.374(4) .
C3 C4 1.374(4) .
C4 C5 1.387(4) .
C5 C6 1.377(3) .
C7 C8 1.395(4) .
C7 C12 1.394(4) .
C8 C9 1.378(4) .
C9 C10 1.378(4) .
C10 C11 1.383(4) .
C11 C12 1.389(4) .
C13 C14 1.519(4) .
C15 C16 1.515(4) .
C17 C18 1.530(4) .
C19 C20 1.530(4) .
